data_7054845
loop_
_publ_author_name
'Richards, Gary James'
'Gobo, Yuki'
'Yamamura, Masaki'
'Nabeshima, Tatsuya'

_publ_section_title
;
 Biphenyl appended BODIPY derivatives showing combined environmental
 polarity and heavy metal cation sensing functionality
;
_journal_issue 8
_journal_name_full 'New J. Chem.'
_journal_page_first 5886
_journal_paper_doi 10.1039/C5NJ00611B
_journal_volume 39
_journal_year 2015
_chemical_formula_sum 'C48 H45 B F2 N2 O4'
_chemical_formula_weight 762.67
_chemical_name_systematic
;
 ?
;
_space_group_crystal_system monoclinic
_space_group_IT_number 15
_space_group_name_Hall '-C 2yc'
_space_group_name_H-M_alt 'C 1 2/c 1'
_symmetry_space_group_name_Hall '-C 2yc'
_symmetry_space_group_name_H-M 'C 1 2/c 1'
_atom_sites_solution_hydrogens geom
_audit_creation_method SHELXL-2014
_audit_update_record
;
2014-09-25 deposited with the CCDC.
2015-05-11 downloaded from the CCDC.
;
_cell_angle_alpha 90
_cell_angle_beta 115.449(2)
_cell_angle_gamma 90
_cell_formula_units_Z 4
_cell_length_a 14.0234(6)
_cell_length_b 28.7145(13)
_cell_length_c 11.2040(5)
_cell_measurement_reflns_used 2001
_cell_measurement_temperature 120(2)
_cell_measurement_theta_max 27.01
_cell_measurement_theta_min 2.79
_cell_volume 4073.8(3)
_computing_cell_refinement 'Bruker SAINT'
_computing_data_collection 'Bruker APEX2'
_computing_data_reduction 'Bruker SAINT'
_computing_molecular_graphics ORTEP3
_computing_publication_material 'Bruker SHELXTL'
_computing_structure_refinement 'SHELXL-2014 (Sheldrick, 2014)'
_computing_structure_solution 'SHELXS-97 (Sheldrick, 2008)'
_diffrn_ambient_temperature 120(2)
_diffrn_measured_fraction_theta_full 1.000
_diffrn_measured_fraction_theta_max 0.990
_diffrn_measurement_device_type 'Bruker APEX-II CCD'
_diffrn_measurement_method '\f and \w scans'
_diffrn_radiation_monochromator graphite
_diffrn_radiation_source 'fine-focus sealed tube'
_diffrn_radiation_type MoK\a
_diffrn_radiation_wavelength 0.71073
_diffrn_reflns_av_R_equivalents 0.0322
_diffrn_reflns_av_unetI/netI 0.0223
_diffrn_reflns_laue_measured_fraction_full 1.000
_diffrn_reflns_laue_measured_fraction_max 0.990
_diffrn_reflns_limit_h_max 19
_diffrn_reflns_limit_h_min -19
_diffrn_reflns_limit_k_max 40
_diffrn_reflns_limit_k_min -40
_diffrn_reflns_limit_l_max 15
_diffrn_reflns_limit_l_min -16
_diffrn_reflns_number 46847
_diffrn_reflns_point_group_measured_fraction_full 1.000
_diffrn_reflns_point_group_measured_fraction_max 0.990
_diffrn_reflns_theta_full 25.242
_diffrn_reflns_theta_max 30.627
_diffrn_reflns_theta_min 1.418
_exptl_absorpt_coefficient_mu 0.084
_exptl_absorpt_correction_T_max 0.989
_exptl_absorpt_correction_T_min 0.986
_exptl_absorpt_correction_type empirical
_exptl_crystal_colour 'metallic purple'
_exptl_crystal_density_diffrn 1.243
_exptl_crystal_description block
_exptl_crystal_F_000 1608
_exptl_crystal_size_max 0.470
_exptl_crystal_size_mid 0.140
_exptl_crystal_size_min 0.130
_refine_diff_density_max 0.391
_refine_diff_density_min -0.343
_refine_diff_density_rms 0.050
_refine_ls_extinction_method none
_refine_ls_goodness_of_fit_ref 1.021
_refine_ls_hydrogen_treatment constr
_refine_ls_matrix_type full
_refine_ls_number_parameters 265
_refine_ls_number_reflns 6233
_refine_ls_number_restraints 0
_refine_ls_restrained_S_all 1.021
_refine_ls_R_factor_all 0.0589
_refine_ls_R_factor_gt 0.0457
_refine_ls_shift/su_max 0.000
_refine_ls_shift/su_mean 0.000
_refine_ls_structure_factor_coef Fsqd
_refine_ls_weighting_details 'w=1/[\s^2^(Fo^2^)+(0.0300P)^2^+6.0000P] where P=(Fo^2^+2Fc^2^)/3'
_refine_ls_weighting_scheme calc
_refine_ls_wR_factor_gt 0.1026
_refine_ls_wR_factor_ref 0.1103
_reflns_Friedel_coverage 0.000
_reflns_number_gt 5035
_reflns_number_total 6233
_reflns_threshold_expression 'I > 2\s(I)'
_cod_data_source_file c5nj00611b2.cif
_cod_data_source_block Com164
_cod_depositor_comments 'Adding full bibliography for 7054844--7054845.cif.'
_cod_database_code 7054845
_shelx_space_group_comment
;
The symmetry employed for this shelxl refinement is uniquely defined
by the following loop, which should always be used as a source of
symmetry information in preference to the above space-group names.
They are only intended as comments.
;
_shelx_estimated_absorpt_t_min 0.961
_shelx_estimated_absorpt_t_max 0.989
_shelxl_version_number 2014-3

loop_
_space_group_symop_operation_xyz
'x, y, z'
'-x, y, -z+1/2'
'x+1/2, y+1/2, z'
'-x+1/2, y+1/2, -z+1/2'
'-x, -y, -z'
'x, -y, z-1/2'
'-x+1/2, -y+1/2, -z'
'x+1/2, -y+1/2, z-1/2'

loop_
_atom_site_label
_atom_site_type_symbol
_atom_site_fract_x
_atom_site_fract_y
_atom_site_fract_z
_atom_site_U_iso_or_equiv
_atom_site_adp_type
_atom_site_occupancy
_atom_site_site_symmetry_order
_atom_site_calc_flag
_atom_site_refinement_flags_posn
_atom_site_refinement_flags_adp
_atom_site_refinement_flags_occupancy
_atom_site_disorder_assembly
_atom_site_disorder_group
F1 F 0.07898(8) 0.25596(3) 0.83986(9) 0.0361(2) Uani 1 1 d . . . . .
O1 O 0.40327(8) 0.10569(3) 0.98691(9) 0.02388(19) Uani 1 1 d . . . . .
C1 C 0.34851(9) 0.12621(4) 0.75571(12) 0.0186(2) Uani 1 1 d . . . . .
H1 H 0.3444 0.1584 0.7721 0.022 Uiso 1 1 calc R U . . .
C2 C 0.09716(9) 0.20881(4) 0.60516(12) 0.0180(2) Uani 1 1 d . . . . .
H2 H 0.1067 0.2402 0.5856 0.022 Uiso 1 1 calc R U . . .
C3 C 0.33417(9) 0.06345(4) 0.60531(12) 0.0190(2) Uani 1 1 d . . . . .
H3 H 0.3200 0.0529 0.5190 0.023 Uiso 1 1 calc R U . . .
O2 O 0.37112(8) -0.01344(3) 0.67554(9) 0.0249(2) Uani 1 1 d . . . . .
C4 C 0.38556(10) 0.04651(4) 0.83637(12) 0.0203(2) Uani 1 1 d . . . . .
H4 H 0.4041 0.0248 0.9068 0.024 Uiso 1 1 calc R U . . .
C5 C 0.10303(9) 0.13079(4) 0.61114(12) 0.0178(2) Uani 1 1 d . . . . .
H5 H 0.1163 0.0991 0.5987 0.021 Uiso 1 1 calc R U . . .
N1 N 0.04634(8) 0.19570(3) 0.67779(10) 0.01668(19) Uani 1 1 d . . . . .
C6 C 0.39107(12) 0.15315(5) 1.01453(14) 0.0280(3) Uani 1 1 d . . . . .
H6 H 0.4356 0.1728 0.9878 0.042 Uiso 1 1 calc R U . . .
H7 H 0.4122 0.1569 1.1095 0.042 Uiso 1 1 calc R U . . .
H8 H 0.3170 0.1624 0.9653 0.042 Uiso 1 1 calc R U . . .
C7 C 0.37848(9) 0.09417(4) 0.85808(12) 0.0188(2) Uani 1 1 d . . . . .
C8 C 0.32439(9) 0.11028(4) 0.62740(12) 0.0176(2) Uani 1 1 d . . . . .
C9 C 0.28462(9) 0.14271(4) 0.51272(11) 0.0171(2) Uani 1 1 d . . . . .
C10 C 0.19514(9) 0.17095(4) 0.48262(11) 0.0169(2) Uani 1 1 d . . . . .
C11 C 0.13431(9) 0.16956(4) 0.56206(11) 0.0172(2) Uani 1 1 d . . . . .
B1 B 0.0000 0.22824(7) 0.7500 0.0203(4) Uani 1 2 d S T P . .
C12 C 0.36497(9) 0.03173(4) 0.71010(12) 0.0193(2) Uani 1 1 d . . . . .
C13 C 0.38617(13) -0.04837(5) 0.77219(14) 0.0303(3) Uani 1 1 d . . . . .
H9 H 0.4546 -0.0437 0.8481 0.046 Uiso 1 1 calc R U . . .
H10 H 0.3846 -0.0792 0.7337 0.046 Uiso 1 1 calc R U . . .
H11 H 0.3296 -0.0463 0.8013 0.046 Uiso 1 1 calc R U . . .
C14 C 0.33516(10) 0.14427(4) 0.42888(12) 0.0210(2) Uani 1 1 d . . . . .
H12 H 0.3958 0.1255 0.4483 0.025 Uiso 1 1 calc R U . . .
C15 C 0.29839(10) 0.17272(4) 0.31784(13) 0.0226(2) Uani 1 1 d . . . . .
H13 H 0.3340 0.1730 0.2623 0.027 Uiso 1 1 calc R U . . .
C16 C 0.20985(10) 0.20085(4) 0.28695(12) 0.0215(2) Uani 1 1 d . . . . .
C17 C 0.16030(10) 0.19980(4) 0.37109(12) 0.0199(2) Uani 1 1 d . . . . .
H14 H 0.1008 0.2193 0.3523 0.024 Uiso 1 1 calc R U . . .
C18 C 0.04794(9) 0.14714(4) 0.68265(11) 0.0166(2) Uani 1 1 d . . . . .
C19 C 0.0000 0.12266(6) 0.7500 0.0160(3) Uani 1 2 d S T P . .
C20 C 0.0000 0.07079(6) 0.7500 0.0176(3) Uani 1 2 d S T P . .
C21 C 0.06871(10) 0.04654(4) 0.86307(13) 0.0228(2) Uani 1 1 d . . . . .
C22 C 0.06713(13) -0.00200(5) 0.86032(15) 0.0304(3) Uani 1 1 d . . . . .
H15 H 0.1136 -0.0186 0.9365 0.036 Uiso 1 1 calc R U . . .
C23 C 0.0000 -0.02685(7) 0.7500 0.0326(4) Uani 1 2 d S T P . .
C24 C 0.14594(12) 0.07133(5) 0.98498(15) 0.0340(3) Uani 1 1 d . . . . .
H16 H 0.1829 0.0485 1.0546 0.051 Uiso 1 1 calc R U . . .
H17 H 0.1078 0.0933 1.0156 0.051 Uiso 1 1 calc R U . . .
H18 H 0.1974 0.0883 0.9639 0.051 Uiso 1 1 calc R U . . .
C25 C 0.16813(12) 0.23068(6) 0.16446(14) 0.0313(3) Uani 1 1 d . . . . .
H19 H 0.2260 0.2490 0.1615 0.047 Uiso 1 1 calc R U . . .
H20 H 0.1136 0.2517 0.1661 0.047 Uiso 1 1 calc R U . . .
H21 H 0.1376 0.2107 0.0860 0.047 Uiso 1 1 calc R U . . .
C26 C 0.0000 -0.07956(8) 0.7500 0.0525(7) Uani 1 2 d S T P . .
H22 H 0.0341 -0.0909 0.8412 0.079 Uiso 0.5 1 calc R U P A -1
H23 H 0.0388 -0.0909 0.7010 0.079 Uiso 0.5 1 calc R U P A -1
H24 H -0.0729 -0.0909 0.7078 0.079 Uiso 0.5 1 calc R U P A -1

loop_
_atom_site_aniso_label
_atom_site_aniso_U_11
_atom_site_aniso_U_22
_atom_site_aniso_U_33
_atom_site_aniso_U_23
_atom_site_aniso_U_13
_atom_site_aniso_U_12
F1 0.0524(5) 0.0302(4) 0.0405(5) -0.0182(4) 0.0339(4) -0.0230(4)
O1 0.0336(5) 0.0193(4) 0.0170(4) -0.0007(3) 0.0092(4) 0.0018(4)
C1 0.0199(5) 0.0161(5) 0.0201(5) 0.0003(4) 0.0090(4) 0.0010(4)
C2 0.0195(5) 0.0174(5) 0.0189(5) 0.0019(4) 0.0100(4) 0.0000(4)
C3 0.0216(5) 0.0186(5) 0.0182(5) 0.0006(4) 0.0101(4) 0.0016(4)
O2 0.0360(5) 0.0150(4) 0.0209(4) 0.0009(3) 0.0096(4) 0.0032(4)
C4 0.0222(5) 0.0176(5) 0.0190(5) 0.0025(4) 0.0070(4) 0.0010(4)
C5 0.0196(5) 0.0165(5) 0.0195(5) -0.0008(4) 0.0106(4) 0.0004(4)
N1 0.0200(4) 0.0142(4) 0.0187(5) 0.0002(3) 0.0111(4) -0.0002(3)
C6 0.0413(8) 0.0216(6) 0.0232(6) -0.0023(5) 0.0160(6) 0.0034(5)
C7 0.0186(5) 0.0198(6) 0.0175(5) -0.0006(4) 0.0072(4) -0.0001(4)
C8 0.0172(5) 0.0181(5) 0.0195(5) 0.0029(4) 0.0097(4) 0.0014(4)
C9 0.0203(5) 0.0156(5) 0.0175(5) 0.0012(4) 0.0098(4) 0.0003(4)
C10 0.0190(5) 0.0164(5) 0.0176(5) 0.0001(4) 0.0100(4) -0.0007(4)
C11 0.0176(5) 0.0182(5) 0.0172(5) 0.0015(4) 0.0088(4) 0.0013(4)
B1 0.0294(10) 0.0145(8) 0.0239(9) 0.000 0.0179(8) 0.000
C12 0.0203(5) 0.0157(5) 0.0209(5) 0.0000(4) 0.0078(4) 0.0007(4)
C13 0.0444(8) 0.0168(6) 0.0235(6) 0.0038(5) 0.0085(6) 0.0025(5)
C14 0.0241(6) 0.0197(6) 0.0244(6) 0.0011(4) 0.0153(5) 0.0018(4)
C15 0.0288(6) 0.0220(6) 0.0233(6) 0.0010(5) 0.0172(5) -0.0013(5)
C16 0.0249(6) 0.0221(6) 0.0179(5) 0.0028(4) 0.0095(4) -0.0024(4)
C17 0.0206(5) 0.0198(6) 0.0202(5) 0.0030(4) 0.0095(4) 0.0011(4)
C18 0.0178(5) 0.0148(5) 0.0183(5) -0.0001(4) 0.0089(4) 0.0000(4)
C19 0.0152(7) 0.0158(7) 0.0167(7) 0.000 0.0067(6) 0.000
C20 0.0199(7) 0.0145(7) 0.0213(8) 0.000 0.0118(6) 0.000
C21 0.0265(6) 0.0192(6) 0.0230(6) 0.0008(5) 0.0108(5) 0.0025(5)
C22 0.0424(8) 0.0197(6) 0.0287(7) 0.0053(5) 0.0151(6) 0.0074(5)
C23 0.0530(13) 0.0156(8) 0.0340(11) 0.000 0.0231(10) 0.000
C24 0.0347(7) 0.0287(7) 0.0271(7) 0.0000(5) 0.0023(6) 0.0036(6)
C25 0.0326(7) 0.0377(8) 0.0238(6) 0.0121(6) 0.0123(5) 0.0016(6)
C26 0.097(2) 0.0160(10) 0.0472(14) 0.000 0.0332(15) 0.000

loop_
_atom_type_symbol
_atom_type_description
_atom_type_scat_dispersion_real
_atom_type_scat_dispersion_imag
_atom_type_scat_source
C C 0.0033 0.0016 'International Tables Vol C Tables 4.2.6.8 and 6.1.1.4'
H H 0.0000 0.0000 'International Tables Vol C Tables 4.2.6.8 and 6.1.1.4'
N N 0.0061 0.0033 'International Tables Vol C Tables 4.2.6.8 and 6.1.1.4'
O O 0.0106 0.0060 'International Tables Vol C Tables 4.2.6.8 and 6.1.1.4'
B B 0.0013 0.0007 'International Tables Vol C Tables 4.2.6.8 and 6.1.1.4'
F F 0.0171 0.0103 'International Tables Vol C Tables 4.2.6.8 and 6.1.1.4'

loop_
_geom_angle_atom_site_label_1
_geom_angle_atom_site_label_2
_geom_angle_atom_site_label_3
_geom_angle
_geom_angle_site_symmetry_1
_geom_angle_site_symmetry_3
C7 O1 C6 117.35(10) . .
C7 C1 C8 118.99(11) . .
C7 C1 H1 120.5 . .
C8 C1 H1 120.5 . .
N1 C2 C11 110.67(10) . .
N1 C2 H2 124.7 . .
C11 C2 H2 124.7 . .
C8 C3 C12 120.04(11) . .
C8 C3 H3 120.0 . .
C12 C3 H3 120.0 . .
C12 O2 C13 117.38(10) . .
C12 C4 C7 118.55(11) . .
C12 C4 H4 120.7 . .
C7 C4 H4 120.7 . .
C11 C5 C18 107.47(10) . .
C11 C5 H5 126.3 . .
C18 C5 H5 126.3 . .
C2 N1 C18 107.42(10) . .
C2 N1 B1 126.66(10) . .
C18 N1 B1 125.83(10) . .
O1 C6 H6 109.5 . .
O1 C6 H7 109.5 . .
H6 C6 H7 109.5 . .
O1 C6 H8 109.5 . .
H6 C6 H8 109.5 . .
H7 C6 H8 109.5 . .
O1 C7 C1 124.05(11) . .
O1 C7 C4 114.40(10) . .
C1 C7 C4 121.54(11) . .
C3 C8 C1 120.02(11) . .
C3 C8 C9 118.85(11) . .
C1 C8 C9 121.09(10) . .
C14 C9 C10 118.49(11) . .
C14 C9 C8 119.33(10) . .
C10 C9 C8 122.15(10) . .
C17 C10 C9 119.19(10) . .
C17 C10 C11 118.94(10) . .
C9 C10 C11 121.81(10) . .
C5 C11 C2 106.14(10) . .
C5 C11 C10 128.44(11) . .
C2 C11 C10 125.41(11) . .
F1 B1 F1 109.77(16) . 2_556
F1 B1 N1 110.03(5) . .
F1 B1 N1 110.55(5) 2_556 .
F1 B1 N1 110.55(5) . 2_556
F1 B1 N1 110.03(5) 2_556 2_556
N1 B1 N1 105.85(13) . 2_556
O2 C12 C4 124.75(11) . .
O2 C12 C3 114.47(11) . .
C4 C12 C3 120.78(11) . .
O2 C13 H9 109.5 . .
O2 C13 H10 109.5 . .
H9 C13 H10 109.5 . .
O2 C13 H11 109.5 . .
H9 C13 H11 109.5 . .
H10 C13 H11 109.5 . .
C15 C14 C9 121.32(11) . .
C15 C14 H12 119.3 . .
C9 C14 H12 119.3 . .
C14 C15 C16 120.74(11) . .
C14 C15 H13 119.6 . .
C16 C15 H13 119.6 . .
C17 C16 C15 118.03(11) . .
C17 C16 C25 121.21(12) . .
C15 C16 C25 120.75(12) . .
C16 C17 C10 122.21(11) . .
C16 C17 H14 118.9 . .
C10 C17 H14 118.9 . .
N1 C18 C19 121.38(11) . .
N1 C18 C5 108.29(10) . .
C19 C18 C5 130.33(11) . .
C18 C19 C18 119.56(15) . 2_556
C18 C19 C20 120.22(7) . .
C18 C19 C20 120.22(7) 2_556 .
C21 C20 C21 120.51(16) . 2_556
C21 C20 C19 119.75(8) . .
C21 C20 C19 119.75(8) 2_556 .
C22 C21 C20 118.55(13) . .
C22 C21 C24 119.37(12) . .
C20 C21 C24 122.06(12) . .
C23 C22 C21 122.17(14) . .
C23 C22 H15 118.9 . .
C21 C22 H15 118.9 . .
C22 C23 C22 118.06(18) 2_556 .
C22 C23 C26 120.97(9) 2_556 .
C22 C23 C26 120.97(9) . .
C21 C24 H16 109.5 . .
C21 C24 H17 109.5 . .
H16 C24 H17 109.5 . .
C21 C24 H18 109.5 . .
H16 C24 H18 109.5 . .
H17 C24 H18 109.5 . .
C16 C25 H19 109.5 . .
C16 C25 H20 109.5 . .
H19 C25 H20 109.5 . .
C16 C25 H21 109.5 . .
H19 C25 H21 109.5 . .
H20 C25 H21 109.5 . .
C23 C26 H22 109.5 . .
C23 C26 H23 109.5 . .
H22 C26 H23 109.5 . .
C23 C26 H24 109.5 . .
H22 C26 H24 109.5 . .
H23 C26 H24 109.5 . .

loop_
_geom_bond_atom_site_label_1
_geom_bond_atom_site_label_2
_geom_bond_distance
_geom_bond_site_symmetry_2
F1 B1 1.3841(14) .
O1 C7 1.3720(14) .
O1 C6 1.4241(15) .
C1 C7 1.3870(16) .
C1 C8 1.4044(16) .
C1 H1 0.9500 .
C2 N1 1.3453(15) .
C2 C11 1.4110(16) .
C2 H2 0.9500 .
C3 C8 1.3847(16) .
C3 C12 1.3996(16) .
C3 H3 0.9500 .
O2 C12 1.3668(14) .
O2 C13 1.4237(16) .
C4 C12 1.3834(17) .
C4 C7 1.4010(17) .
C4 H4 0.9500 .
C5 C11 1.3932(16) .
C5 C18 1.4111(16) .
C5 H5 0.9500 .
N1 C18 1.3952(15) .
N1 B1 1.5497(15) .
C6 H6 0.9800 .
C6 H7 0.9800 .
C6 H8 0.9800 .
C8 C9 1.4876(16) .
C9 C14 1.3997(16) .
C9 C10 1.4078(16) .
C10 C17 1.4007(16) .
C10 C11 1.4745(16) .
B1 F1 1.3842(14) 2_556
B1 N1 1.5497(15) 2_556
C13 H9 0.9800 .
C13 H10 0.9800 .
C13 H11 0.9800 .
C14 C15 1.3891(17) .
C14 H12 0.9500 .
C15 C16 1.3945(18) .
C15 H13 0.9500 .
C16 C17 1.3912(17) .
C16 C25 1.5064(17) .
C17 H14 0.9500 .
C18 C19 1.3971(14) .
C19 C18 1.3971(14) 2_556
C19 C20 1.489(2) .
C20 C21 1.4032(15) .
C20 C21 1.4032(15) 2_556
C21 C22 1.3941(18) .
C21 C24 1.5079(19) .
C22 C23 1.3868(18) .
C22 H15 0.9500 .
C23 C22 1.3868(18) 2_556
C23 C26 1.514(3) .
C24 H16 0.9800 .
C24 H17 0.9800 .
C24 H18 0.9800 .
C25 H19 0.9800 .
C25 H20 0.9800 .
C25 H21 0.9800 .
C26 H22 0.9800 .
C26 H23 0.9800 .
C26 H24 0.9800 .

loop_
_geom_torsion_atom_site_label_1
_geom_torsion_atom_site_label_2
_geom_torsion_atom_site_label_3
_geom_torsion_atom_site_label_4
_geom_torsion
_geom_torsion_site_symmetry_1
_geom_torsion_site_symmetry_4
C11 C2 N1 C18 -0.70(13) . .
C11 C2 N1 B1 176.04(9) . .
C6 O1 C7 C1 3.91(18) . .
C6 O1 C7 C4 -176.00(11) . .
C8 C1 C7 O1 -179.65(11) . .
C8 C1 C7 C4 0.25(18) . .
C12 C4 C7 O1 -178.15(11) . .
C12 C4 C7 C1 1.93(18) . .
C12 C3 C8 C1 1.96(18) . .
C12 C3 C8 C9 -175.95(11) . .
C7 C1 C8 C3 -2.21(17) . .
C7 C1 C8 C9 175.66(11) . .
C3 C8 C9 C14 -54.57(16) . .
C1 C8 C9 C14 127.54(13) . .
C3 C8 C9 C10 123.22(13) . .
C1 C8 C9 C10 -54.67(16) . .
C14 C9 C10 C17 -0.51(17) . .
C8 C9 C10 C17 -178.32(11) . .
C14 C9 C10 C11 176.86(11) . .
C8 C9 C10 C11 -0.95(18) . .
C18 C5 C11 C2 -0.04(13) . .
C18 C5 C11 C10 179.15(11) . .
N1 C2 C11 C5 0.47(13) . .
N1 C2 C11 C10 -178.76(11) . .
C17 C10 C11 C5 133.92(13) . .
C9 C10 C11 C5 -43.45(18) . .
C17 C10 C11 C2 -47.03(17) . .
C9 C10 C11 C2 135.59(13) . .
C2 N1 B1 F1 -58.69(14) . .
C18 N1 B1 F1 117.48(13) . .
C2 N1 B1 F1 62.73(14) . 2_556
C18 N1 B1 F1 -121.10(13) . 2_556
C2 N1 B1 N1 -178.15(13) . 2_556
C18 N1 B1 N1 -1.98(8) . 2_556
C13 O2 C12 C4 8.64(18) . .
C13 O2 C12 C3 -170.67(11) . .
C7 C4 C12 O2 178.54(11) . .
C7 C4 C12 C3 -2.19(18) . .
C8 C3 C12 O2 179.62(11) . .
C8 C3 C12 C4 0.28(18) . .
C10 C9 C14 C15 -0.31(18) . .
C8 C9 C14 C15 177.56(11) . .
C9 C14 C15 C16 0.3(2) . .
C14 C15 C16 C17 0.52(19) . .
C14 C15 C16 C25 -178.26(13) . .
C15 C16 C17 C10 -1.37(19) . .
C25 C16 C17 C10 177.40(12) . .
C9 C10 C17 C16 1.38(18) . .
C11 C10 C17 C16 -176.07(11) . .
C2 N1 C18 C19 -179.20(9) . .
B1 N1 C18 C19 4.02(16) . .
C2 N1 C18 C5 0.67(13) . .
B1 N1 C18 C5 -176.11(8) . .
C11 C5 C18 N1 -0.38(13) . .
C11 C5 C18 C19 179.47(10) . .
N1 C18 C19 C18 -1.93(7) . 2_556
C5 C18 C19 C18 178.24(14) . 2_556
N1 C18 C19 C20 178.07(7) . .
C5 C18 C19 C20 -1.76(14) . .
C18 C19 C20 C21 104.24(8) . .
C18 C19 C20 C21 -75.77(8) 2_556 .
C18 C19 C20 C21 -75.76(8) . 2_556
C18 C19 C20 C21 104.24(8) 2_556 2_556
C21 C20 C21 C22 0.06(10) 2_556 .
C19 C20 C21 C22 -179.94(10) . .
C21 C20 C21 C24 178.14(15) 2_556 .
C19 C20 C21 C24 -1.86(15) . .
C20 C21 C22 C23 -0.1(2) . .
C24 C21 C22 C23 -178.26(12) . .
C21 C22 C23 C22 0.07(10) . 2_556
C21 C22 C23 C26 -179.94(10) . .
